data_9007016
loop_
_publ_author_name
'Shimobayashi, N.'
'Miyake, A.'
'Kitamura, M.'
'Miura, E.'

_publ_section_title
;
 Molecular dynamics simulations of the phase transition
 between low-temperature and high-temperature clinoenstatites
 Sample: from Smyth and Burnham, 1972
;
_journal_name_full 'Physics and Chemistry of Minerals'
_journal_page_first 591
_journal_page_last 599
_journal_paper_doi 10.1007/s002690100192
_journal_volume 28
_journal_year 2001
_chemical_formula_sum 'Mg O3 Si'
_chemical_name_mineral Clinohypersthene
_space_group_IT_number 15
_symmetry_space_group_name_Hall '-C 2yc'
_symmetry_space_group_name_H-M 'C 1 2/c 1'
_cell_angle_alpha 90
_cell_angle_beta 109.91
_cell_angle_gamma 90
_cell_length_a 9.869
_cell_length_b 9.059
_cell_length_c 5.334
_cell_formula_units_Z 8
_cell_volume 448.373
_database_code_amcsd 0008601
_exptl_crystal_density_diffrn 2.974
_cod_original_cell_volume 448.374
_cod_original_formula_sum 'Mg Si O3'
_cod_database_code 9007016

loop_
_space_group_symop_operation_xyz
x,y,z
1/2+x,1/2+y,z
x,-y,1/2+z
1/2+x,1/2-y,1/2+z
-x,y,1/2-z
1/2-x,1/2+y,1/2-z
-x,-y,-z
1/2-x,1/2-y,-z

loop_
_atom_site_label
_atom_site_fract_x
_atom_site_fract_y
_atom_site_fract_z
MgM1 0.00000 0.90400 0.25000
MgM2 0.00000 0.26800 0.25000
SiT 0.29500 0.08400 0.26700
O1 0.12900 0.09800 0.15100
O2 0.37700 0.24000 0.35200
O3 0.34500 0.00600 0.04600

loop_
_cod_related_entry_id
_cod_related_entry_database
_cod_related_entry_code
1 AMCSD 0008601
